data_4063105
_journal_name_full Organometallics
_journal_paper_doi 10.1021/om049886w
_journal_year 2004
_chemical_formula_moiety 'C28 H50 Li2 N4 S2'
_chemical_formula_sum 'C28 H50 Li2 N4 S2'
_chemical_formula_weight 520.72
_space_group_IT_number 2
_space_group_name_Hall '-P 1'
_space_group_name_H-M_alt 'P -1'
_symmetry_cell_setting triclinic
_symmetry_space_group_name_Hall '-P 1'
_symmetry_space_group_name_H-M 'P -1'
_cell_angle_alpha 90.78(3)
_cell_angle_beta 101.44(3)
_cell_angle_gamma 96.11(3)
_cell_formula_units_Z 2
_cell_length_a 8.536(2)
_cell_length_b 10.612(3)
_cell_length_c 18.575(5)
_cell_measurement_temperature 223(2)
_cell_volume 1638.6(7)
_diffrn_ambient_temperature 223(2)
_exptl_crystal_density_diffrn 1.055
_cod_database_code 4063105

loop_
_symmetry_equiv_pos_as_xyz
'x, y, z'
'-x, -y, -z'

loop_
_atom_site_label
_atom_site_type_symbol
_atom_site_fract_x
_atom_site_fract_y
_atom_site_fract_z
_atom_site_U_iso_or_equiv
_atom_site_adp_type
_atom_site_occupancy
_atom_site_symmetry_multiplicity
_atom_site_calc_flag
_atom_site_refinement_flags
_atom_site_disorder_assembly
_atom_site_disorder_group
C1 C 0.1436(3) 0.7877(2) 0.14374(17) 0.0470(7) Uani 1 1 d . . .
C2 C 0.2381(3) 0.9024(2) 0.16902(17) 0.0462(7) Uani 1 1 d . . .
C3 C 0.3796(4) 0.9193(3) 0.13917(18) 0.0527(8) Uani 1 1 d . . .
H3 H 0.4482 0.9948 0.1524 0.063 Uiso 1 1 calc R . .
C4 C 0.4249(4) 0.8332(3) 0.0920(2) 0.0624(9) Uani 1 1 d . . .
H4 H 0.5224 0.8501 0.0758 0.075 Uiso 1 1 calc R . .
C5 C 0.3264(4) 0.7240(3) 0.0693(2) 0.0656(9) Uani 1 1 d . . .
H5 H 0.3555 0.6653 0.0373 0.079 Uiso 1 1 calc R . .
C6 C 0.1836(4) 0.7005(3) 0.09377(18) 0.0561(8) Uani 1 1 d . . .
H6 H 0.1134 0.6269 0.0773 0.067 Uiso 1 1 calc R . .
C9 C 0.3609(4) 1.1613(3) 0.30126(17) 0.0501(7) Uani 1 1 d . . .
C10 C 0.3383(3) 1.2658(3) 0.34524(16) 0.0459(7) Uani 1 1 d . . .
C11 C 0.4597(4) 1.3440(3) 0.39008(18) 0.0529(7) Uani 1 1 d . . .
H11 H 0.4358 1.4116 0.4178 0.063 Uiso 1 1 calc R . .
C12 C 0.6180(4) 1.3202(3) 0.3932(2) 0.0661(9) Uani 1 1 d . . .
H12 H 0.7028 1.3717 0.4233 0.079 Uiso 1 1 calc R . .
C13 C 0.6501(4) 1.2206(3) 0.3519(2) 0.0634(9) Uani 1 1 d . . .
H13 H 0.7568 1.2040 0.3536 0.076 Uiso 1 1 calc R . .
C14 C 0.5263(4) 1.1465(3) 0.30852(18) 0.0535(8) Uani 1 1 d . . .
H14 H 0.5528 1.0797 0.2810 0.064 Uiso 1 1 calc R . .
C15 C 0.1196(4) 1.4120(3) 0.4044(2) 0.0684(10) Uani 1 1 d . . .
H15A H 0.2035 1.4825 0.4041 0.082 Uiso 1 1 calc R . .
H15B H 0.0153 1.4453 0.3915 0.082 Uiso 1 1 calc R . .
C16 C 0.1387(6) 1.3616(4) 0.4811(2) 0.0855(12) Uani 1 1 d . . .
H16A H 0.0563 1.2916 0.4819 0.103 Uiso 1 1 calc R . .
H16B H 0.1281 1.4285 0.5153 0.103 Uiso 1 1 calc R . .
H16C H 0.2440 1.3324 0.4953 0.103 Uiso 1 1 calc R . .
C17 C 0.3975(3) 0.7657(3) 0.40528(17) 0.0495(7) Uani 1 1 d . . .
H17A H 0.4672 0.8259 0.4414 0.059 Uiso 1 1 calc R . .
H17B H 0.4194 0.6798 0.4198 0.059 Uiso 1 1 calc R . .
C18 C 0.2236(4) 0.7808(3) 0.40570(19) 0.0531(8) Uani 1 1 d . . .
H18A H 0.1541 0.7206 0.3696 0.064 Uiso 1 1 calc R . .
H18B H 0.2014 0.7605 0.4543 0.064 Uiso 1 1 calc R . .
C19 C 0.3845(4) 0.6742(3) 0.28340(18) 0.0537(8) Uani 1 1 d . . .
H19A H 0.4101 0.6907 0.2356 0.064 Uiso 1 1 calc R . .
H19B H 0.2694 0.6522 0.2780 0.064 Uiso 1 1 calc R . .
H19C H 0.4402 0.6044 0.3048 0.064 Uiso 1 1 calc R . .
C20 C 0.6096(3) 0.8194(3) 0.3379(2) 0.0619(9) Uani 1 1 d . . .
H20A H 0.6328 0.8339 0.2894 0.074 Uiso 1 1 calc R . .
H20B H 0.6652 0.7496 0.3594 0.074 Uiso 1 1 calc R . .
H20C H 0.6459 0.8954 0.3689 0.074 Uiso 1 1 calc R . .
C21 C 0.0116(4) 0.9138(3) 0.3770(2) 0.0657(9) Uani 1 1 d . . .
H21A H -0.0131 0.9993 0.3655 0.079 Uiso 1 1 calc R . .
H21B H -0.0258 0.8888 0.4213 0.079 Uiso 1 1 calc R . .
H21C H -0.0417 0.8560 0.3365 0.079 Uiso 1 1 calc R . .
C22 C 0.2628(4) 1.0005(3) 0.44768(19) 0.0617(8) Uani 1 1 d . . .
H22A H 0.2354 1.0847 0.4345 0.074 Uiso 1 1 calc R . .
H22B H 0.3785 0.9999 0.4556 0.074 Uiso 1 1 calc R . .
H22C H 0.2260 0.9773 0.4924 0.074 Uiso 1 1 calc R . .
C23 C -0.0283(4) 1.2666(3) 0.11979(18) 0.0522(7) Uani 1 1 d . . .
H23A H -0.0026 1.3221 0.1641 0.063 Uiso 1 1 calc R . .
H23B H -0.1297 1.2879 0.0901 0.063 Uiso 1 1 calc R . .
C24 C 0.1044(4) 1.2910(3) 0.07620(18) 0.0527(8) Uani 1 1 d . . .
H24A H 0.0773 1.2377 0.0310 0.063 Uiso 1 1 calc R . .
H24B H 0.1122 1.3799 0.0623 0.063 Uiso 1 1 calc R . .
C25 C -0.1072(5) 1.0488(3) 0.0767(2) 0.0695(10) Uani 1 1 d . . .
H25A H -0.1202 0.9620 0.0922 0.083 Uiso 1 1 calc R . .
H25B H -0.0302 1.0567 0.0446 0.083 Uiso 1 1 calc R . .
H25C H -0.2100 1.0713 0.0505 0.083 Uiso 1 1 calc R . .
C26 C -0.1670(4) 1.1188(3) 0.1895(2) 0.0680(9) Uani 1 1 d . . .
H26A H -0.1802 1.0311 0.2034 0.082 Uiso 1 1 calc R . .
H26B H -0.2695 1.1422 0.1636 0.082 Uiso 1 1 calc R . .
H26C H -0.1290 1.1731 0.2332 0.082 Uiso 1 1 calc R . .
C27 C 0.3673(5) 1.2381(4) 0.0679(2) 0.0751(11) Uani 1 1 d . . .
H27A H 0.4707 1.2199 0.0957 0.090 Uiso 1 1 calc R . .
H27B H 0.3824 1.3120 0.0388 0.090 Uiso 1 1 calc R . .
H27C H 0.3185 1.1659 0.0356 0.090 Uiso 1 1 calc R . .
C28 C 0.3342(4) 1.3720(3) 0.1681(2) 0.0617(9) Uani 1 1 d . . .
H28A H 0.4370 1.3533 0.1962 0.074 Uiso 1 1 calc R . .
H28B H 0.2639 1.3888 0.2014 0.074 Uiso 1 1 calc R . .
H28C H 0.3503 1.4459 0.1392 0.074 Uiso 1 1 calc R . .
C29 C -0.1029(5) 0.5952(3) 0.1621(3) 0.1042(17) Uani 1 1 d . . .
H29A H -0.1423 0.5819 0.1090 0.125 Uiso 1 1 calc R . .
H29B H -0.0142 0.5434 0.1770 0.125 Uiso 1 1 calc R . .
C30 C -0.2331(7) 0.5558(5) 0.2009(5) 0.172(4) Uani 1 1 d . . .
H30A H -0.1970 0.5767 0.2529 0.207 Uiso 1 1 calc R . .
H30B H -0.2624 0.4650 0.1937 0.207 Uiso 1 1 calc R . .
H30C H -0.3258 0.5996 0.1816 0.207 Uiso 1 1 calc R . .
Li1 Li 0.2855(5) 0.9483(4) 0.2909(3) 0.0435(10) Uani 1 1 d . . .
Li2 Li 0.1955(5) 1.1038(4) 0.1901(3) 0.0443(11) Uani 1 1 d . . .
N1 N 0.4356(2) 0.7881(2) 0.33168(13) 0.0428(5) Uani 1 1 d . . .
N2 N 0.1853(3) 0.9098(2) 0.38846(14) 0.0451(6) Uani 1 1 d . . .
N3 N -0.0490(3) 1.1338(2) 0.14120(14) 0.0464(6) Uani 1 1 d . . .
N4 N 0.2609(3) 1.2635(2) 0.11918(14) 0.0493(6) Uani 1 1 d . . .
S1 S -0.03149(10) 0.75949(7) 0.18272(6) 0.0674(3) Uani 1 1 d . . .
S2 S 0.13213(10) 1.29323(9) 0.33536(5) 0.0659(3) Uani 1 1 d . . .

loop_
_atom_site_aniso_label
_atom_site_aniso_U_11
_atom_site_aniso_U_22
_atom_site_aniso_U_33
_atom_site_aniso_U_23
_atom_site_aniso_U_13
_atom_site_aniso_U_12
C1 0.0454(15) 0.0390(13) 0.053(2) 0.0005(13) -0.0006(13) 0.0110(12)
C2 0.0410(15) 0.0405(14) 0.055(2) 0.0019(13) 0.0033(13) 0.0060(11)
C3 0.0482(17) 0.0520(16) 0.057(2) 0.0035(15) 0.0069(15) 0.0074(13)
C4 0.062(2) 0.072(2) 0.058(2) 0.0020(17) 0.0189(17) 0.0130(17)
C5 0.076(2) 0.073(2) 0.054(2) 0.0017(17) 0.0175(18) 0.0285(19)
C6 0.067(2) 0.0400(15) 0.054(2) 0.0002(14) -0.0069(16) 0.0088(13)
C9 0.0558(17) 0.0504(15) 0.052(2) 0.0102(14) 0.0268(15) 0.0103(13)
C10 0.0479(16) 0.0498(15) 0.0426(18) 0.0057(13) 0.0162(14) 0.0033(13)
C11 0.0585(19) 0.0496(15) 0.051(2) 0.0003(14) 0.0139(15) 0.0032(14)
C12 0.0511(19) 0.076(2) 0.066(2) -0.0034(19) 0.0073(17) -0.0088(16)
C13 0.0493(18) 0.079(2) 0.066(2) 0.0051(19) 0.0159(17) 0.0139(16)
C14 0.0580(19) 0.0534(16) 0.056(2) 0.0091(15) 0.0242(16) 0.0109(14)
C15 0.068(2) 0.0548(17) 0.092(3) -0.0007(18) 0.034(2) 0.0162(15)
C16 0.098(3) 0.094(3) 0.073(3) -0.018(2) 0.039(2) 0.008(2)
C17 0.0458(16) 0.0510(15) 0.052(2) 0.0064(14) 0.0062(14) 0.0126(13)
C18 0.0507(17) 0.0522(16) 0.061(2) 0.0102(15) 0.0227(15) 0.0019(13)
C19 0.0549(18) 0.0477(15) 0.058(2) 0.0023(14) 0.0064(15) 0.0143(13)
C20 0.0366(16) 0.0697(19) 0.080(3) 0.0072(18) 0.0113(16) 0.0104(14)
C21 0.0390(16) 0.080(2) 0.084(3) 0.0068(19) 0.0244(17) 0.0111(15)
C22 0.066(2) 0.0640(18) 0.058(2) -0.0039(17) 0.0193(18) 0.0097(16)
C23 0.0470(16) 0.0482(15) 0.060(2) -0.0043(14) 0.0032(15) 0.0137(13)
C24 0.0586(19) 0.0484(15) 0.050(2) 0.0072(14) 0.0061(15) 0.0074(13)
C25 0.086(3) 0.0542(18) 0.064(3) -0.0079(17) 0.009(2) 0.0018(17)
C26 0.0441(17) 0.086(2) 0.077(3) -0.002(2) 0.0220(17) 0.0032(16)
C27 0.068(2) 0.080(2) 0.089(3) 0.013(2) 0.044(2) 0.0099(18)
C28 0.0577(19) 0.0529(17) 0.069(2) 0.0105(16) 0.0058(17) -0.0087(14)
C29 0.070(3) 0.058(2) 0.188(6) -0.012(3) 0.043(3) -0.0127(18)
C30 0.127(5) 0.085(3) 0.333(11) -0.028(4) 0.137(6) -0.030(3)
Li1 0.036(2) 0.046(2) 0.049(3) -0.002(2) 0.013(2) 0.0041(18)
Li2 0.036(2) 0.043(2) 0.054(3) 0.002(2) 0.011(2) 0.0047(18)
N1 0.0329(11) 0.0463(12) 0.0503(15) 0.0027(11) 0.0099(10) 0.0058(9)
N2 0.0369(12) 0.0491(12) 0.0528(16) 0.0016(12) 0.0169(11) 0.0056(10)
N3 0.0395(12) 0.0501(12) 0.0506(16) -0.0023(12) 0.0105(11) 0.0071(10)
N4 0.0466(13) 0.0484(13) 0.0545(17) 0.0031(12) 0.0149(12) 0.0033(10)
S1 0.0486(5) 0.0479(4) 0.1065(8) -0.0032(4) 0.0199(5) 0.0019(3)
S2 0.0490(5) 0.0884(6) 0.0629(6) -0.0110(5) 0.0143(4) 0.0150(4)

loop_
_geom_bond_atom_site_label_1
_geom_bond_atom_site_label_2
_geom_bond_distance
_geom_bond_site_symmetry_2
_geom_bond_publ_flag
C1 C2 1.406(4) . ?
C1 C6 1.416(4) . ?
C1 S1 1.785(3) . ?
C2 C3 1.421(4) . ?
C2 Li2 2.247(5) . ?
C2 Li1 2.256(6) . ?
C3 C4 1.393(5) . ?
C3 H3 0.9400 . ?
C4 C5 1.366(5) . ?
C4 H4 0.9400 . ?
C5 C6 1.383(5) . ?
C5 H5 0.9400 . ?
C6 H6 0.9400 . ?
C9 C14 1.417(4) . ?
C9 C10 1.420(4) . ?
C9 Li1 2.278(5) . ?
C9 Li2 2.292(6) . ?
C10 C11 1.382(4) . ?
C10 S2 1.789(3) . ?
C11 C12 1.391(4) . ?
C11 H11 0.9400 . ?
C12 C13 1.380(5) . ?
C12 H12 0.9400 . ?
C13 C14 1.361(5) . ?
C13 H13 0.9400 . ?
C14 Li1 2.747(5) . ?
C14 H14 0.9400 . ?
C15 C16 1.514(5) . ?
C15 S2 1.812(4) . ?
C15 H15A 0.9800 . ?
C15 H15B 0.9800 . ?
C16 H16A 0.9700 . ?
C16 H16B 0.9700 . ?
C16 H16C 0.9700 . ?
C17 N1 1.483(4) . ?
C17 C18 1.511(4) . ?
C17 H17A 0.9800 . ?
C17 H17B 0.9800 . ?
C18 N2 1.465(3) . ?
C18 H18A 0.9800 . ?
C18 H18B 0.9800 . ?
C19 N1 1.469(4) . ?
C19 H19A 0.9700 . ?
C19 H19B 0.9700 . ?
C19 H19C 0.9700 . ?
C20 N1 1.469(3) . ?
C20 H20A 0.9700 . ?
C20 H20B 0.9700 . ?
C20 H20C 0.9700 . ?
C21 N2 1.461(4) . ?
C21 H21A 0.9700 . ?
C21 H21B 0.9700 . ?
C21 H21C 0.9700 . ?
C22 N2 1.457(4) . ?
C22 H22A 0.9700 . ?
C22 H22B 0.9700 . ?
C22 H22C 0.9700 . ?
C23 N3 1.471(4) . ?
C23 C24 1.521(4) . ?
C23 H23A 0.9800 . ?
C23 H23B 0.9800 . ?
C24 N4 1.474(4) . ?
C24 H24A 0.9800 . ?
C24 H24B 0.9800 . ?
C25 N3 1.461(4) . ?
C25 H25A 0.9700 . ?
C25 H25B 0.9700 . ?
C25 H25C 0.9700 . ?
C26 N3 1.474(4) . ?
C26 H26A 0.9700 . ?
C26 H26B 0.9700 . ?
C26 H26C 0.9700 . ?
C27 N4 1.481(4) . ?
C27 H27A 0.9700 . ?
C27 H27B 0.9700 . ?
C27 H27C 0.9700 . ?
C28 N4 1.461(4) . ?
C28 H28A 0.9700 . ?
C28 H28B 0.9700 . ?
C28 H28C 0.9700 . ?
C29 C30 1.469(6) . ?
C29 S1 1.795(4) . ?
C29 H29A 0.9800 . ?
C29 H29B 0.9800 . ?
C30 H30A 0.9700 . ?
C30 H30B 0.9700 . ?
C30 H30C 0.9700 . ?
Li1 N2 2.178(5) . ?
Li1 N1 2.285(5) . ?
Li1 Li2 2.568(6) . ?
Li2 N3 2.164(5) . ?
Li2 N4 2.252(5) . ?
